data_2204069
loop_
_publ_author_name
'Tetsuzo Ito'
'Hiroshi Ohki'
'Takayuki Suyama'

_publ_section_title
;
N^1^,N^1^-Dimethyl-N^5^-dithiocarboxybiguanide
;
_journal_issue 8
_journal_name_full 'Acta Crystallographica, Section E'
_journal_page_first o1396
_journal_page_last o1397
_journal_paper_doi 10.1107/S1600536804017775
_journal_volume 60
_journal_year 2004
_chemical_formula_iupac 'C5 H11 N5 S2'
_chemical_formula_moiety 'C5 H11 N5 S2'
_chemical_formula_sum 'C5 H11 N5 S2'
_chemical_formula_weight 205.33
_chemical_melting_point 308
_space_group_IT_number 14
_symmetry_cell_setting monoclinic
_symmetry_space_group_name_Hall '-P 2yn'
_symmetry_space_group_name_H-M 'P 1 21/n 1'
_cell_angle_alpha 90
_cell_angle_beta 111.210(10)
_cell_angle_gamma 90
_cell_formula_units_Z 4
_cell_length_a 7.979(2)
_cell_length_b 11.888(3)
_cell_length_c 10.618(2)
_cell_measurement_reflns_used 25
_cell_measurement_temperature 296
_cell_measurement_theta_max 16.3
_cell_measurement_theta_min 15.2
_cell_volume 938.9(4)
_computing_cell_refinement 'MSC/AFC Diffractometer Control Software'
_computing_data_collection
;
MSC/AFC Diffractometer Control Software
(Molecular Structure Corporation, 1988)
;
_computing_data_reduction
;
CrystalStructure (Molecular Structure Corporation & Rigaku, 2002)
;
_computing_molecular_graphics 'ORTEPIII (Burnett & Johnson, 1996)'
_computing_publication_material CrystalStructure
_computing_structure_refinement CrystalStructure
_computing_structure_solution 'SIR92 (Altomare et al., 1994)'
_diffrn_measured_fraction_theta_full 0.9991
_diffrn_measured_fraction_theta_max 0.9991
_diffrn_measurement_device_type 'Rigaku AFC-5S'
_diffrn_measurement_method \w-2\q
_diffrn_radiation_type 'Mo K\a'
_diffrn_radiation_wavelength 0.7107
_diffrn_reflns_av_R_equivalents 0.001
_diffrn_reflns_limit_h_max 10
_diffrn_reflns_limit_h_min 0
_diffrn_reflns_limit_k_max 15
_diffrn_reflns_limit_k_min 0
_diffrn_reflns_limit_l_max 12
_diffrn_reflns_limit_l_min -13
_diffrn_reflns_number 2419
_diffrn_reflns_theta_full 27.50
_diffrn_reflns_theta_max 27.50
_diffrn_standards_decay_% 0.09
_diffrn_standards_interval_count 150
_diffrn_standards_number 3
_exptl_absorpt_coefficient_mu 0.522
_exptl_absorpt_correction_T_max 0.846
_exptl_absorpt_correction_T_min 0.799
_exptl_absorpt_correction_type psi-scan
_exptl_absorpt_process_details '(North et al., 1968)'
_exptl_crystal_colour yellow
_exptl_crystal_density_diffrn 1.453
_exptl_crystal_density_method 'not measured'
_exptl_crystal_description prism
_exptl_crystal_F_000 432.00
_exptl_crystal_size_max 0.39
_exptl_crystal_size_mid 0.39
_exptl_crystal_size_min 0.32
_refine_diff_density_max 0.22
_refine_diff_density_min -0.16
_refine_ls_extinction_method none
_refine_ls_goodness_of_fit_ref 1.713
_refine_ls_hydrogen_treatment refall
_refine_ls_number_parameters 153
_refine_ls_number_reflns 1517
_refine_ls_R_factor_gt 0.0334
_refine_ls_shift/su_max 0.0000
_refine_ls_structure_factor_coef F
_refine_ls_weighting_details 'w = 1/\s^2^(Fo)'
_refine_ls_weighting_scheme sigma
_refine_ls_wR_factor_ref 0.0367
_reflns_number_gt 1517
_reflns_number_total 2158
_reflns_threshold_expression I>3\s(I)
_cod_data_source_file ob6385.cif
_cod_original_sg_symbol_H-M 'P 21/n'
_cod_database_code 2204069

loop_
_symmetry_equiv_pos_as_xyz
x,y,z
-x,-y,-z
-x+1/2,y+1/2,-z+1/2
x+1/2,-y+1/2,z+1/2

loop_
_atom_site_label
_atom_site_fract_x
_atom_site_fract_y
_atom_site_fract_z
_atom_site_U_iso_or_equiv
_atom_site_adp_type
_atom_site_calc_flag
_atom_site_occupancy
_atom_site_type_symbol
S1 0.97085(8) 0.01363(7) 0.69174(6) 0.0504(2) Uani d 1.00 S
S2 0.64702(8) 0.14598(6) 0.67286(6) 0.0422(2) Uani d 1.00 S
N1 0.5024(3) 0.1623(2) 0.0216(2) 0.0360(5) Uani d 1.00 N
N2 0.3005(3) 0.0683(2) 0.0930(3) 0.0478(7) Uani d 1.00 N
N3 0.5996(2) 0.0934(2) 0.2372(2) 0.0359(5) Uani d 1.00 N
N4 0.4529(3) 0.1644(2) 0.3762(2) 0.0454(7) Uani d 1.00 N
N5 0.7267(3) 0.0688(2) 0.4623(2) 0.0334(5) Uani d 1.00 N
C1 0.6787(4) 0.2129(4) 0.0478(3) 0.0550(9) Uani d 1.00 C
C2 0.3728(4) 0.1752(3) -0.1155(3) 0.0488(9) Uani d 1.00 C
C3 0.4646(3) 0.1102(2) 0.1178(2) 0.0323(6) Uani d 1.00 C
C4 0.5826(3) 0.1096(2) 0.3535(2) 0.0315(6) Uani d 1.00 C
C5 0.7758(3) 0.0775(2) 0.6009(2) 0.0330(6) Uani d 1.00 C
H1 0.770(4) 0.177(3) 0.125(3) 0.100(10) Uiso d 1.00 H
H2 0.680(5) 0.289(4) 0.067(4) 0.13(2) Uiso d 1.00 H
H3 0.711(4) 0.204(3) -0.026(3) 0.090(10) Uiso d 1.00 H
H4 0.402(5) 0.233(3) -0.160(4) 0.110(10) Uiso d 1.00 H
H5 0.370(5) 0.111(3) -0.163(3) 0.100(10) Uiso d 1.00 H
H6 0.260(4) 0.183(2) -0.117(3) 0.061(9) Uiso d 1.00 H
H7 0.223(4) 0.077(2) 0.021(3) 0.054(9) Uiso d 1.00 H
H8 0.281(4) 0.030(3) 0.152(3) 0.070(10) Uiso d 1.00 H
H9 0.375(3) 0.196(2) 0.311(3) 0.052(8) Uiso d 1.00 H
H10 0.466(4) 0.175(3) 0.463(3) 0.064(9) Uiso d 1.00 H
H11 0.795(3) 0.039(2) 0.436(2) 0.039(8) Uiso d 1.00 H

loop_
_atom_site_aniso_label
_atom_site_aniso_U_11
_atom_site_aniso_U_22
_atom_site_aniso_U_33
_atom_site_aniso_U_12
_atom_site_aniso_U_13
_atom_site_aniso_U_23
S1 0.0362(3) 0.0750(6) 0.0351(3) 0.0099(4) 0.0071(3) 0.0069(4)
S2 0.0417(3) 0.0497(4) 0.0384(3) -0.0023(3) 0.0182(3) -0.0072(3)
N1 0.0370(10) 0.0420(10) 0.0270(10) -0.0040(10) 0.0090(10) 0.0000(10)
N2 0.0350(10) 0.058(2) 0.0440(10) -0.0050(10) 0.0070(10) 0.0090(10)
N3 0.0300(10) 0.0460(10) 0.0310(10) 0.0060(10) 0.0110(10) 0.0040(10)
N4 0.0390(10) 0.060(2) 0.0370(10) 0.0190(10) 0.0120(10) 0.0060(10)
N5 0.0310(10) 0.0390(10) 0.0320(10) 0.0070(10) 0.0130(10) 0.0030(10)
C1 0.052(2) 0.073(3) 0.040(2) -0.023(2) 0.0160(10) -0.001(2)
C2 0.047(2) 0.061(2) 0.0310(10) 0.012(2) 0.0060(10) 0.0020(10)
C3 0.0310(10) 0.0300(10) 0.0350(10) 0.0050(10) 0.0110(10) -0.0020(10)
C4 0.0280(10) 0.0310(10) 0.0350(10) -0.0010(10) 0.0110(10) 0.0040(10)
C5 0.0300(10) 0.0340(10) 0.0350(10) -0.0080(10) 0.0120(10) 0.0020(10)

loop_
_atom_type_symbol
_atom_type_description
_atom_type_scat_dispersion_real
_atom_type_scat_dispersion_imag
_atom_type_scat_source
S S 0.148 0.159
;
International Tables for Crystallography
(1992, Vol. C, Tables 4.2.6.8 and 6.1.1.4)
;
N N 0.011 0.006
;
International Tables for Crystallography
(1992, Vol. C, Tables 4.2.6.8 and 6.1.1.4)
;
C C 0.006 0.003
;
International Tables for Crystallography
(1992, Vol. C, Tables 4.2.6.8 and 6.1.1.4)
;
H H 0.000 0.000
;
International Tables for Crystallography
(1992, Vol. C, Table 6.1.1.4)
;

loop_
_geom_angle_atom_site_label_1
_geom_angle_atom_site_label_2
_geom_angle_atom_site_label_3
_geom_angle
_geom_angle_publ_flag
C1 N1 C2 115.7(2) ?
C1 N1 C3 121.3(2) ?
C2 N1 C3 123.0(2) ?
C3 N3 C4 123.1(2) yes
C4 N5 C5 133.5(2) yes
N1 C3 N2 120.3(2) ?
N1 C3 N3 118.0(2) ?
N2 C3 N3 121.5(2) ?
N3 C4 N4 127.1(2) ?
N3 C4 N5 113.4(2) ?
N4 C4 N5 119.3(2) ?
S1 C5 S2 122.90(10) yes
S1 C5 N5 115.0(2) ?
S2 C5 N5 122.1(2) ?
C3 N2 H7 120(2) no
C3 N2 H8 120(2) no
H7 N2 H8 120(3) no
C4 N4 H9 118(2) no
C4 N4 H10 117(2) no
H9 N4 H10 124(3) no
C4 N5 H11 110(2) no
C5 N5 H11 117(2) no
N1 C1 H1 111(2) no
N1 C1 H2 112(3) no
H1 C1 H2 107(3) no
N1 C1 H3 110(2) no
H1 C1 H3 108(3) no
H2 C1 H3 109(3) no
N1 C2 H4 112(3) no
N1 C2 H5 109(2) no
H4 C2 H5 108(3) no
N1 C2 H6 112(2) no
H4 C2 H6 111(3) no
H5 C2 H6 105(3) no

loop_
_geom_bond_atom_site_label_1
_geom_bond_atom_site_label_2
_geom_bond_distance
_geom_bond_publ_flag
S1 C5 1.686(2) yes
S2 C5 1.694(2) yes
N1 C1 1.461(3) yes
N1 C2 1.457(3) yes
N1 C3 1.320(3) yes
N2 C3 1.335(3) yes
N3 C3 1.349(3) yes
N3 C4 1.305(3) yes
N4 C4 1.317(3) yes
N5 C4 1.390(3) yes
N5 C5 1.383(3) yes
N2 H7 0.80(2) no
N2 H8 0.84(3) no
N4 H9 0.83(2) no
N4 H10 0.89(3) no
N5 H11 0.78(2) no
C1 H1 0.97(3) no
C1 H2 0.93(4) no
C1 H3 0.92(4) no
C2 H4 0.92(4) no
C2 H5 0.91(3) no
C2 H6 0.90(3) no

loop_
_geom_contact_atom_site_label_1
_geom_contact_atom_site_label_2
_geom_contact_distance
_geom_contact_site_symmetry_2
_geom_contact_publ_flag
S1 N3 3.473(2) 2_756 yes
S2 N2 3.478(3) 2_656 yes
S2 N4 3.448(2) 4_555 yes
S1 N5 3.509(2) 2_756 no
S2 C4 3.507(2) 2_656 no
N1 N2 3.585(3) 2_655 no
N3 C2 3.481(4) 2_655 no
N3 C2 3.507(4) 4_555 no
N4 C5 3.461(3) 2_656 no
N5 C2 3.464(4) 4_555 no
C1 C2 3.598(4) 4_555 no
C2 C4 3.385(4) 4_454 no

loop_
_geom_torsion_atom_site_label_1
_geom_torsion_atom_site_label_2
_geom_torsion_atom_site_label_3
_geom_torsion_atom_site_label_4
_geom_torsion
_geom_torsion_publ_flag
C1 N1 C3 N2 177.5(4) no
C1 N1 C3 N3 -7.6(6) no
C2 N1 C3 N2 -1.4(6) no
C2 N1 C3 N3 173.6(4) no
C4 N3 C3 N1 136.7(3) yes
C4 N3 C3 N2 -48.4(5) no
C3 N3 C4 N4 -14.9(5) no
C3 N3 C4 N5 169.4(3) yes
C5 N5 C4 N3 171.8(3) no
C5 N5 C4 N4 -4.3(6) no
C4 N5 C5 S1 -178.5(3) no
C4 N5 C5 S2 2.2(5) no

loop_
_cod_related_entry_id
_cod_related_entry_database
_cod_related_entry_code
1 ChemSpider 21130581
